data_7716221
loop_
_publ_author_name
'Liu, Chenghuan'
'Schmidtmann, Marc'
'M&#xfc;ller, Thomas'

_publ_section_title
;
 A Bis(silylene)silole - synthesis, properties and reactivity.
;
_journal_issue 25
_journal_name_full 'Dalton transactions (Cambridge, England : 2003)'
_journal_page_first 10446
_journal_page_last 10452
_journal_paper_doi 10.1039/d4dt01112k
_journal_volume 53
_journal_year 2024
_chemical_formula_structural 'SiC4(C6H5)(Si(CH3)3)2(Si(C15H23N2)(C12H17N))2 *2C6D6'
_chemical_formula_sum 'C88 H108 D12 N6 Si5'
_chemical_formula_weight 1414.42
_space_group_crystal_system monoclinic
_space_group_IT_number 13
_space_group_name_Hall '-P 2yc'
_space_group_name_H-M_alt 'P 1 2/c 1'
_atom_sites_solution_hydrogens difmap
_atom_sites_solution_primary direct
_atom_sites_solution_secondary difmap
_audit_creation_method SHELXL-2018/3
_audit_update_record
;
2024-04-05 deposited with the CCDC.	2024-05-27 downloaded from the CCDC.
;
_cell_angle_alpha 90
_cell_angle_beta 99.0856(12)
_cell_angle_gamma 90
_cell_formula_units_Z 2
_cell_length_a 12.3959(4)
_cell_length_b 15.5019(6)
_cell_length_c 21.2307(8)
_cell_measurement_reflns_used 9656
_cell_measurement_temperature 100(2)
_cell_measurement_theta_max 34.96
_cell_measurement_theta_min 2.35
_cell_volume 4028.5(3)
_computing_cell_refinement 'Bruker SAINT V8.40B'
_computing_data_collection 'Bruker APEX3'
_computing_data_reduction 'Bruker SAINT V8.40B'
_computing_structure_refinement 'SHELXL-2018/3 (Sheldrick, 2018)'
_computing_structure_solution 'SHELXS-2013/1 (Sheldrick, 2013)'
_diffrn_ambient_temperature 100(2)
_diffrn_measured_fraction_theta_full 1.000
_diffrn_measured_fraction_theta_max 1.000
_diffrn_measurement_device_type 'Bruker Photon III CPAD'
_diffrn_measurement_method '\f and \w scans'
_diffrn_radiation_type MoK\a
_diffrn_radiation_wavelength 0.71073
_diffrn_reflns_av_R_equivalents 0.0368
_diffrn_reflns_av_unetI/netI 0.0172
_diffrn_reflns_Laue_measured_fraction_full 1.000
_diffrn_reflns_Laue_measured_fraction_max 1.000
_diffrn_reflns_limit_h_max 19
_diffrn_reflns_limit_h_min -19
_diffrn_reflns_limit_k_max 25
_diffrn_reflns_limit_k_min -25
_diffrn_reflns_limit_l_max 34
_diffrn_reflns_limit_l_min -34
_diffrn_reflns_number 221628
_diffrn_reflns_point_group_measured_fraction_full 1.000
_diffrn_reflns_point_group_measured_fraction_max 1.000
_diffrn_reflns_theta_full 25.242
_diffrn_reflns_theta_max 34.971
_diffrn_reflns_theta_min 1.314
_diffrn_source 'I\mS microfocus'
_exptl_absorpt_coefficient_mu 0.137
_exptl_absorpt_correction_T_max 1.0000
_exptl_absorpt_correction_T_min 0.9592
_exptl_absorpt_correction_type multi-scan
_exptl_absorpt_process_details 'SADABS-2016/2 (Sheldrick)'
_exptl_crystal_colour 'yellow orange'
_exptl_crystal_density_diffrn 1.166
_exptl_crystal_description block
_exptl_crystal_F_000 1520
_exptl_crystal_size_max 0.140
_exptl_crystal_size_mid 0.100
_exptl_crystal_size_min 0.080
_refine_diff_density_max 0.545
_refine_diff_density_min -0.323
_refine_diff_density_rms 0.051
_refine_ls_extinction_method none
_refine_ls_goodness_of_fit_ref 1.063
_refine_ls_hydrogen_treatment constr
_refine_ls_matrix_type full
_refine_ls_number_parameters 460
_refine_ls_number_reflns 17685
_refine_ls_number_restraints 0
_refine_ls_restrained_S_all 1.063
_refine_ls_R_factor_all 0.0411
_refine_ls_R_factor_gt 0.0358
_refine_ls_shift/su_max 0.001
_refine_ls_shift/su_mean 0.000
_refine_ls_structure_factor_coef Fsqd
_refine_ls_weighting_details 'w=1/[\s^2^(Fo^2^)+(0.0450P)^2^+1.2500P] where P=(Fo^2^+2Fc^2^)/3'
_refine_ls_weighting_scheme calc
_refine_ls_wR_factor_gt 0.0944
_refine_ls_wR_factor_ref 0.0978
_reflns_Friedel_coverage 0.000
_reflns_number_gt 15833
_reflns_number_total 17685
_reflns_threshold_expression 'I > 2\s(I)'
_cod_data_source_file d4dt01112k3.cif
_cod_data_source_block lch0119
_cod_depositor_comments 'Adding full bibliography for 7716218--7716222.cif.'
_cod_original_sg_symbol_H-M 'P 2/c'
_cod_database_code 7716221
_shelx_shelxl_version_number 2018/3
_shelx_space_group_comment
;
The symmetry employed for this shelxl refinement is uniquely defined
by the following loop, which should always be used as a source of
symmetry information in preference to the above space-group names.
They are only intended as comments.
;
_shelx_estimated_absorpt_t_min 0.981
_shelx_estimated_absorpt_t_max 0.989

loop_
_space_group_symop_operation_xyz
'x, y, z'
'-x, y, -z+1/2'
'-x, -y, -z'
'x, -y, z-1/2'

loop_
_atom_site_label
_atom_site_type_symbol
_atom_site_fract_x
_atom_site_fract_y
_atom_site_fract_z
_atom_site_U_iso_or_equiv
_atom_site_adp_type
_atom_site_occupancy
_atom_site_site_symmetry_order
_atom_site_calc_flag
_atom_site_refinement_flags_posn
_atom_site_refinement_flags_adp
_atom_site_refinement_flags_occupancy
_atom_site_disorder_assembly
_atom_site_disorder_group
Si1 Si 0.500000 0.30317(2) 0.250000 0.00949(5) Uani 1 2 d S T P . .
Si2 Si 0.75803(2) 0.36808(2) 0.30770(2) 0.01296(4) Uani 1 1 d . . . . .
Si3 Si 0.49438(2) 0.23100(2) 0.35232(2) 0.01059(4) Uani 1 1 d . . . . .
N1 N 0.40128(5) 0.29512(4) 0.39801(3) 0.01172(9) Uani 1 1 d . . . . .
N2 N 0.37203(5) 0.16677(4) 0.35989(3) 0.01270(10) Uani 1 1 d . . . . .
N3 N 0.60818(5) 0.19182(4) 0.38614(3) 0.01459(10) Uani 1 1 d . . . . .
C1 C 0.61056(5) 0.38755(4) 0.27271(3) 0.01064(10) Uani 1 1 d . . . . .
C2 C 0.55989(5) 0.46602(4) 0.26294(3) 0.01030(10) Uani 1 1 d . . . . .
C3 C 0.61681(5) 0.55078(4) 0.27626(3) 0.01193(10) Uani 1 1 d . . . . .
C4 C 0.65959(6) 0.57544(5) 0.33848(3) 0.01592(12) Uani 1 1 d . . . . .
H4 H 0.651736 0.538197 0.372999 0.019 Uiso 1 1 calc R U . . .
C5 C 0.71367(7) 0.65403(5) 0.35058(4) 0.02024(14) Uani 1 1 d . . . . .
H5 H 0.742213 0.669996 0.393159 0.024 Uiso 1 1 calc R U . . .
C6 C 0.72590(7) 0.70899(5) 0.30054(4) 0.02183(15) Uani 1 1 d . . . . .
H6 H 0.763304 0.762300 0.308680 0.026 Uiso 1 1 calc R U . . .
C7 C 0.68299(7) 0.68543(5) 0.23843(4) 0.02123(14) Uani 1 1 d . . . . .
H7 H 0.691083 0.722834 0.204039 0.025 Uiso 1 1 calc R U . . .
C8 C 0.62829(6) 0.60736(5) 0.22640(3) 0.01632(12) Uani 1 1 d . . . . .
H8 H 0.598383 0.592293 0.183846 0.020 Uiso 1 1 calc R U . . .
C9 C 0.78937(7) 0.25671(6) 0.28143(4) 0.02150(15) Uani 1 1 d . . . . .
H9A H 0.763019 0.214195 0.309599 0.032 Uiso 1 1 calc R U . . .
H9B H 0.868488 0.250325 0.283428 0.032 Uiso 1 1 calc R U . . .
H9C H 0.752984 0.247371 0.237529 0.032 Uiso 1 1 calc R U . . .
C10 C 0.77855(6) 0.37116(5) 0.39688(3) 0.01666(12) Uani 1 1 d . . . . .
H10A H 0.766409 0.429996 0.411134 0.025 Uiso 1 1 calc R U . . .
H10B H 0.853332 0.353229 0.413803 0.025 Uiso 1 1 calc R U . . .
H10C H 0.726670 0.331880 0.412426 0.025 Uiso 1 1 calc R U . . .
C11 C 0.85842(6) 0.44575(7) 0.28141(4) 0.02322(16) Uani 1 1 d . . . . .
H11A H 0.859382 0.438509 0.235648 0.035 Uiso 1 1 calc R U . . .
H11B H 0.931468 0.434327 0.305106 0.035 Uiso 1 1 calc R U . . .
H11C H 0.836794 0.504947 0.289771 0.035 Uiso 1 1 calc R U . . .
C12 C 0.33208(6) 0.22848(4) 0.39408(3) 0.01206(10) Uani 1 1 d . . . . .
C13 C 0.22917(6) 0.22241(5) 0.42186(3) 0.01370(11) Uani 1 1 d . . . . .
C14 C 0.12828(6) 0.23276(6) 0.38292(4) 0.01943(13) Uani 1 1 d . . . . .
H14 H 0.125174 0.245208 0.338859 0.023 Uiso 1 1 calc R U . . .
C15 C 0.03236(7) 0.22485(6) 0.40858(4) 0.02365(15) Uani 1 1 d . . . . .
H15 H -0.036182 0.231545 0.381845 0.028 Uiso 1 1 calc R U . . .
C16 C 0.03592(7) 0.20723(6) 0.47305(5) 0.02272(15) Uani 1 1 d . . . . .
H16 H -0.029887 0.202402 0.490445 0.027 Uiso 1 1 calc R U . . .
C17 C 0.13617(7) 0.19670(5) 0.51190(4) 0.01971(13) Uani 1 1 d . . . . .
H17 H 0.138862 0.184510 0.555969 0.024 Uiso 1 1 calc R U . . .
C18 C 0.23301(6) 0.20395(5) 0.48655(4) 0.01602(12) Uani 1 1 d . . . . .
H18 H 0.301413 0.196335 0.513251 0.019 Uiso 1 1 calc R U . . .
C19 C 0.38247(6) 0.38506(4) 0.41842(3) 0.01198(10) Uani 1 1 d . . . . .
C20 C 0.48636(6) 0.43490(5) 0.41238(3) 0.01455(11) Uani 1 1 d . . . . .
H20A H 0.547762 0.410642 0.441780 0.022 Uiso 1 1 calc R U . . .
H20B H 0.476763 0.495675 0.422934 0.022 Uiso 1 1 calc R U . . .
H20C H 0.501339 0.430429 0.368530 0.022 Uiso 1 1 calc R U . . .
C21 C 0.36370(6) 0.38977(5) 0.48803(3) 0.01593(12) Uani 1 1 d . . . . .
H21A H 0.296377 0.358900 0.492600 0.024 Uiso 1 1 calc R U . . .
H21B H 0.357150 0.450259 0.500299 0.024 Uiso 1 1 calc R U . . .
H21C H 0.425569 0.363166 0.515660 0.024 Uiso 1 1 calc R U . . .
C22 C 0.28580(6) 0.42513(5) 0.37457(3) 0.01539(12) Uani 1 1 d . . . . .
H22A H 0.300357 0.424663 0.330525 0.023 Uiso 1 1 calc R U . . .
H22B H 0.275496 0.484726 0.387841 0.023 Uiso 1 1 calc R U . . .
H22C H 0.219565 0.391714 0.377237 0.023 Uiso 1 1 calc R U . . .
C23 C 0.35283(6) 0.07213(4) 0.36156(3) 0.01479(11) Uani 1 1 d . . . . .
C24 C 0.41148(7) 0.03475(5) 0.30970(4) 0.01934(13) Uani 1 1 d . . . . .
H24A H 0.405593 -0.028296 0.309774 0.029 Uiso 1 1 calc R U . . .
H24B H 0.488682 0.051407 0.317979 0.029 Uiso 1 1 calc R U . . .
H24C H 0.377806 0.057125 0.268032 0.029 Uiso 1 1 calc R U . . .
C25 C 0.23120(7) 0.04966(5) 0.34614(4) 0.01992(14) Uani 1 1 d . . . . .
H25A H 0.198172 0.080878 0.307762 0.030 Uiso 1 1 calc R U . . .
H25B H 0.194732 0.066293 0.382040 0.030 Uiso 1 1 calc R U . . .
H25C H 0.222862 -0.012556 0.338761 0.030 Uiso 1 1 calc R U . . .
C26 C 0.40247(7) 0.03723(5) 0.42731(4) 0.01933(13) Uani 1 1 d . . . . .
H26A H 0.363193 0.061469 0.459812 0.029 Uiso 1 1 calc R U . . .
H26B H 0.479661 0.053705 0.436774 0.029 Uiso 1 1 calc R U . . .
H26C H 0.396302 -0.025791 0.427396 0.029 Uiso 1 1 calc R U . . .
C27 C 0.68042(6) 0.15601(4) 0.43514(3) 0.01289(11) Uani 1 1 d . . . . .
C28 C 0.74785(6) 0.08446(5) 0.42340(3) 0.01525(11) Uani 1 1 d . . . . .
C29 C 0.82565(6) 0.05103(5) 0.47200(4) 0.01679(12) Uani 1 1 d . . . . .
H29 H 0.869364 0.003739 0.462806 0.020 Uiso 1 1 calc R U . . .
C30 C 0.84110(6) 0.08472(5) 0.53326(4) 0.01704(12) Uani 1 1 d . . . . .
H30 H 0.895704 0.062209 0.565521 0.020 Uiso 1 1 calc R U . . .
C31 C 0.77445(6) 0.15225(5) 0.54602(3) 0.01606(12) Uani 1 1 d . . . . .
H31 H 0.783274 0.175260 0.587989 0.019 Uiso 1 1 calc R U . . .
C32 C 0.69465(6) 0.18767(5) 0.49921(3) 0.01359(11) Uani 1 1 d . . . . .
C33 C 0.73225(7) 0.03880(5) 0.35955(4) 0.02062(14) Uani 1 1 d . . . . .
H33 H 0.683544 0.075294 0.328231 0.025 Uiso 1 1 calc R U . . .
C34 C 0.83938(9) 0.02462(7) 0.33364(5) 0.0311(2) Uani 1 1 d . . . . .
H34A H 0.888761 -0.010712 0.363780 0.047 Uiso 1 1 calc R U . . .
H34B H 0.873712 0.080487 0.328153 0.047 Uiso 1 1 calc R U . . .
H34C H 0.824226 -0.004992 0.292408 0.047 Uiso 1 1 calc R U . . .
C35 C 0.67534(9) -0.04881(6) 0.36452(5) 0.0299(2) Uani 1 1 d . . . . .
H35A H 0.655921 -0.073814 0.321842 0.045 Uiso 1 1 calc R U . . .
H35B H 0.608989 -0.040370 0.383495 0.045 Uiso 1 1 calc R U . . .
H35C H 0.724924 -0.087938 0.391393 0.045 Uiso 1 1 calc R U . . .
C36 C 0.62081(6) 0.25608(5) 0.52070(3) 0.01561(12) Uani 1 1 d . . . . .
H36 H 0.572180 0.278285 0.482019 0.019 Uiso 1 1 calc R U . . .
C37 C 0.68424(8) 0.33290(5) 0.55377(4) 0.02124(14) Uani 1 1 d . . . . .
H37A H 0.729453 0.313307 0.593249 0.032 Uiso 1 1 calc R U . . .
H37B H 0.632648 0.376768 0.563838 0.032 Uiso 1 1 calc R U . . .
H37C H 0.731142 0.357672 0.525349 0.032 Uiso 1 1 calc R U . . .
C38 C 0.54791(7) 0.21541(6) 0.56508(4) 0.02061(14) Uani 1 1 d . . . . .
H38A H 0.502172 0.170466 0.541930 0.031 Uiso 1 1 calc R U . . .
H38B H 0.501208 0.259986 0.579378 0.031 Uiso 1 1 calc R U . . .
H38C H 0.593959 0.189889 0.602165 0.031 Uiso 1 1 calc R U . . .
C39 C 0.93467(8) 0.56482(7) 0.51823(5) 0.02815(18) Uani 1 1 d . . . . .
D39 D 0.889733 0.609297 0.530710 0.034 Uiso 1 1 calc R U . . .
C40 C 0.95469(8) 0.49152(7) 0.55533(5) 0.02785(17) Uani 1 1 d . . . . .
D40 D 0.923724 0.485750 0.593292 0.033 Uiso 1 1 calc R U . . .
C41 C 1.02014(8) 0.42632(7) 0.53706(5) 0.02973(18) Uani 1 1 d . . . . .
D41 D 1.033849 0.375812 0.562401 0.036 Uiso 1 1 calc R U . . .
C42 C 0.98539(11) 0.32929(10) 0.71789(7) 0.0474(3) Uani 1 1 d . . . . .
D42 D 0.974968 0.382601 0.695687 0.057 Uiso 1 1 calc R U . . .
C43 C 0.97075(11) 0.25389(12) 0.68469(7) 0.0515(4) Uani 1 1 d . . . . .
D43 D 0.950695 0.254794 0.639621 0.062 Uiso 1 1 calc R U . . .
C44 C 0.98514(13) 0.17594(11) 0.71673(10) 0.0665(5) Uani 1 1 d . . . . .
D44 D 0.975017 0.123086 0.693920 0.080 Uiso 1 1 calc R U . . .

loop_
_atom_site_aniso_label
_atom_site_aniso_U_11
_atom_site_aniso_U_22
_atom_site_aniso_U_33
_atom_site_aniso_U_23
_atom_site_aniso_U_13
_atom_site_aniso_U_12
Si1 0.01069(10) 0.00927(10) 0.00835(10) 0.000 0.00099(8) 0.000
Si2 0.01005(8) 0.01812(9) 0.01036(8) -0.00017(6) 0.00049(6) 0.00110(6)
Si3 0.01297(8) 0.00954(7) 0.00903(7) 0.00075(5) 0.00104(6) -0.00003(6)
N1 0.0138(2) 0.0103(2) 0.0113(2) -0.00047(17) 0.00279(18) -0.00123(18)
N2 0.0165(2) 0.0103(2) 0.0114(2) 0.00059(17) 0.00246(18) -0.00166(19)
N3 0.0168(2) 0.0139(2) 0.0120(2) 0.00059(18) -0.00096(19) 0.0030(2)
C1 0.0109(2) 0.0120(2) 0.0089(2) 0.00016(19) 0.00125(18) -0.00014(19)
C2 0.0113(2) 0.0111(2) 0.0085(2) -0.00007(18) 0.00151(18) -0.00087(19)
C3 0.0128(2) 0.0114(2) 0.0117(2) -0.00075(19) 0.0023(2) -0.0014(2)
C4 0.0184(3) 0.0169(3) 0.0124(3) -0.0014(2) 0.0020(2) -0.0052(2)
C5 0.0236(3) 0.0199(3) 0.0170(3) -0.0049(2) 0.0027(3) -0.0085(3)
C6 0.0264(4) 0.0160(3) 0.0235(3) -0.0032(3) 0.0052(3) -0.0084(3)
C7 0.0292(4) 0.0154(3) 0.0197(3) 0.0018(2) 0.0054(3) -0.0067(3)
C8 0.0221(3) 0.0134(3) 0.0135(3) 0.0009(2) 0.0031(2) -0.0034(2)
C9 0.0202(3) 0.0258(4) 0.0174(3) -0.0052(3) -0.0005(3) 0.0085(3)
C10 0.0161(3) 0.0210(3) 0.0121(3) -0.0007(2) -0.0003(2) 0.0003(2)
C11 0.0130(3) 0.0362(4) 0.0204(3) 0.0041(3) 0.0024(2) -0.0048(3)
C12 0.0142(3) 0.0122(2) 0.0095(2) 0.00145(19) 0.0012(2) -0.0011(2)
C13 0.0141(3) 0.0138(3) 0.0133(3) 0.0008(2) 0.0025(2) -0.0020(2)
C14 0.0163(3) 0.0249(4) 0.0163(3) -0.0003(3) 0.0002(2) -0.0004(3)
C15 0.0143(3) 0.0304(4) 0.0254(4) -0.0018(3) 0.0007(3) -0.0013(3)
C16 0.0171(3) 0.0231(4) 0.0296(4) 0.0017(3) 0.0085(3) -0.0032(3)
C17 0.0208(3) 0.0194(3) 0.0206(3) 0.0051(3) 0.0086(3) -0.0012(3)
C18 0.0162(3) 0.0174(3) 0.0148(3) 0.0035(2) 0.0035(2) -0.0010(2)
C19 0.0153(3) 0.0107(2) 0.0104(2) -0.00055(19) 0.0034(2) -0.0003(2)
C20 0.0168(3) 0.0124(3) 0.0150(3) -0.0011(2) 0.0044(2) -0.0022(2)
C21 0.0212(3) 0.0158(3) 0.0115(3) -0.0014(2) 0.0050(2) -0.0015(2)
C22 0.0167(3) 0.0152(3) 0.0145(3) 0.0014(2) 0.0028(2) 0.0022(2)
C23 0.0210(3) 0.0098(2) 0.0132(3) 0.0011(2) 0.0014(2) -0.0027(2)
C24 0.0273(4) 0.0142(3) 0.0164(3) -0.0022(2) 0.0034(3) -0.0008(3)
C25 0.0228(3) 0.0158(3) 0.0204(3) 0.0002(2) 0.0013(3) -0.0067(3)
C26 0.0272(4) 0.0143(3) 0.0156(3) 0.0039(2) 0.0007(3) -0.0005(3)
C27 0.0144(3) 0.0123(3) 0.0115(2) 0.0016(2) 0.0003(2) 0.0000(2)
C28 0.0176(3) 0.0142(3) 0.0134(3) 0.0019(2) 0.0006(2) 0.0026(2)
C29 0.0167(3) 0.0168(3) 0.0163(3) 0.0042(2) 0.0010(2) 0.0031(2)
C30 0.0148(3) 0.0209(3) 0.0147(3) 0.0062(2) 0.0001(2) 0.0006(2)
C31 0.0163(3) 0.0193(3) 0.0119(3) 0.0029(2) 0.0001(2) -0.0014(2)
C32 0.0150(3) 0.0136(3) 0.0117(2) 0.0016(2) 0.0006(2) -0.0010(2)
C33 0.0274(4) 0.0177(3) 0.0153(3) -0.0009(2) -0.0010(3) 0.0089(3)
C34 0.0377(5) 0.0364(5) 0.0199(4) -0.0002(3) 0.0063(3) 0.0189(4)
C35 0.0410(5) 0.0169(3) 0.0274(4) -0.0020(3) -0.0084(4) 0.0049(3)
C36 0.0198(3) 0.0146(3) 0.0119(3) -0.0003(2) 0.0011(2) 0.0008(2)
C37 0.0311(4) 0.0167(3) 0.0153(3) -0.0025(2) 0.0021(3) -0.0032(3)
C38 0.0215(3) 0.0208(3) 0.0203(3) 0.0015(3) 0.0058(3) 0.0014(3)
C39 0.0228(4) 0.0270(4) 0.0361(5) -0.0042(3) 0.0090(3) 0.0035(3)
C40 0.0240(4) 0.0330(5) 0.0277(4) -0.0023(3) 0.0079(3) 0.0013(3)
C41 0.0254(4) 0.0295(4) 0.0351(5) 0.0037(4) 0.0076(4) 0.0047(3)
C42 0.0342(6) 0.0471(7) 0.0585(8) 0.0122(6) -0.0005(5) -0.0047(5)
C43 0.0306(5) 0.0790(11) 0.0440(7) -0.0093(7) 0.0025(5) -0.0150(6)
C44 0.0411(7) 0.0497(8) 0.1110(15) -0.0341(9) 0.0184(9) -0.0118(6)

loop_
_atom_type_symbol
_atom_type_description
_atom_type_scat_dispersion_real
_atom_type_scat_dispersion_imag
_atom_type_scat_source
C C 0.0033 0.0016 'International Tables Vol C Tables 4.2.6.8 and 6.1.1.4'
H H 0.0000 0.0000 'International Tables Vol C Tables 4.2.6.8 and 6.1.1.4'
N N 0.0061 0.0033 'International Tables Vol C Tables 4.2.6.8 and 6.1.1.4'
Si Si 0.0817 0.0704 'International Tables Vol C Tables 4.2.6.8 and 6.1.1.4'
D D 0.0000 0.0000 'International Tables Vol C Tables 4.2.6.8 and 6.1.1.4'

loop_
_geom_angle_atom_site_label_1
_geom_angle_atom_site_label_2
_geom_angle_atom_site_label_3
_geom_angle
_geom_angle_site_symmetry_1
_geom_angle_site_symmetry_3
_geom_angle_publ_flag
C1 Si1 C1 93.03(4) 2_655 . ?
C1 Si1 Si3 102.08(2) 2_655 2_655 ?
C1 Si1 Si3 114.71(2) . 2_655 ?
C1 Si1 Si3 114.72(2) 2_655 . ?
C1 Si1 Si3 102.079(19) . . ?
Si3 Si1 Si3 125.763(14) 2_655 . ?
C10 Si2 C9 108.87(4) . . ?
C10 Si2 C11 107.08(4) . . ?
C9 Si2 C11 108.90(4) . . ?
C10 Si2 C1 111.28(3) . . ?
C9 Si2 C1 105.30(3) . . ?
C11 Si2 C1 115.26(3) . . ?
N3 Si3 N2 115.83(3) . . ?
N3 Si3 N1 122.23(3) . . ?
N2 Si3 N1 70.35(3) . . ?
N3 Si3 C12 125.32(3) . . ?
N2 Si3 C12 35.24(2) . . ?
N1 Si3 C12 35.13(2) . . ?
N3 Si3 Si1 115.12(3) . . ?
N2 Si3 Si1 117.54(2) . . ?
N1 Si3 Si1 108.53(2) . . ?
C12 Si3 Si1 119.522(18) . . ?
C12 N1 C19 127.82(6) . . ?
C12 N1 Si3 89.97(4) . . ?
C19 N1 Si3 140.66(5) . . ?
C12 N2 C23 128.02(6) . . ?
C12 N2 Si3 92.36(4) . . ?
C23 N2 Si3 132.23(5) . . ?
C27 N3 Si3 156.16(6) . . ?
C2 C1 Si2 126.49(5) . . ?
C2 C1 Si1 106.12(5) . . ?
Si2 C1 Si1 127.23(4) . . ?
C1 C2 C3 124.03(6) . . ?
C1 C2 C2 117.34(4) . 2_655 ?
C3 C2 C2 118.63(4) . 2_655 ?
C4 C3 C8 118.37(6) . . ?
C4 C3 C2 121.06(6) . . ?
C8 C3 C2 120.57(6) . . ?
C5 C4 C3 120.86(7) . . ?
C5 C4 H4 119.6 . . ?
C3 C4 H4 119.6 . . ?
C6 C5 C4 120.15(7) . . ?
C6 C5 H5 119.9 . . ?
C4 C5 H5 119.9 . . ?
C5 C6 C7 119.52(7) . . ?
C5 C6 H6 120.2 . . ?
C7 C6 H6 120.2 . . ?
C6 C7 C8 120.33(7) . . ?
C6 C7 H7 119.8 . . ?
C8 C7 H7 119.8 . . ?
C7 C8 C3 120.75(7) . . ?
C7 C8 H8 119.6 . . ?
C3 C8 H8 119.6 . . ?
Si2 C9 H9A 109.5 . . ?
Si2 C9 H9B 109.5 . . ?
H9A C9 H9B 109.5 . . ?
Si2 C9 H9C 109.5 . . ?
H9A C9 H9C 109.5 . . ?
H9B C9 H9C 109.5 . . ?
Si2 C10 H10A 109.5 . . ?
Si2 C10 H10B 109.5 . . ?
H10A C10 H10B 109.5 . . ?
Si2 C10 H10C 109.5 . . ?
H10A C10 H10C 109.5 . . ?
H10B C10 H10C 109.5 . . ?
Si2 C11 H11A 109.5 . . ?
Si2 C11 H11B 109.5 . . ?
H11A C11 H11B 109.5 . . ?
Si2 C11 H11C 109.5 . . ?
H11A C11 H11C 109.5 . . ?
H11B C11 H11C 109.5 . . ?
N1 C12 N2 107.25(6) . . ?
N1 C12 C13 127.22(6) . . ?
N2 C12 C13 125.53(6) . . ?
N1 C12 Si3 54.91(3) . . ?
N2 C12 Si3 52.40(3) . . ?
C13 C12 Si3 177.19(5) . . ?
C14 C13 C18 119.64(7) . . ?
C14 C13 C12 120.09(6) . . ?
C18 C13 C12 120.25(6) . . ?
C15 C14 C13 120.01(7) . . ?
C15 C14 H14 120.0 . . ?
C13 C14 H14 120.0 . . ?
C14 C15 C16 120.50(8) . . ?
C14 C15 H15 119.7 . . ?
C16 C15 H15 119.7 . . ?
C17 C16 C15 119.63(7) . . ?
C17 C16 H16 120.2 . . ?
C15 C16 H16 120.2 . . ?
C16 C17 C18 120.35(7) . . ?
C16 C17 H17 119.8 . . ?
C18 C17 H17 119.8 . . ?
C17 C18 C13 119.87(7) . . ?
C17 C18 H18 120.1 . . ?
C13 C18 H18 120.1 . . ?
N1 C19 C20 106.07(5) . . ?
N1 C19 C22 110.31(5) . . ?
C20 C19 C22 109.52(6) . . ?
N1 C19 C21 112.30(5) . . ?
C20 C19 C21 108.40(6) . . ?
C22 C19 C21 110.11(6) . . ?
C19 C20 H20A 109.5 . . ?
C19 C20 H20B 109.5 . . ?
H20A C20 H20B 109.5 . . ?
C19 C20 H20C 109.5 . . ?
H20A C20 H20C 109.5 . . ?
H20B C20 H20C 109.5 . . ?
C19 C21 H21A 109.5 . . ?
C19 C21 H21B 109.5 . . ?
H21A C21 H21B 109.5 . . ?
C19 C21 H21C 109.5 . . ?
H21A C21 H21C 109.5 . . ?
H21B C21 H21C 109.5 . . ?
C19 C22 H22A 109.5 . . ?
C19 C22 H22B 109.5 . . ?
H22A C22 H22B 109.5 . . ?
C19 C22 H22C 109.5 . . ?
H22A C22 H22C 109.5 . . ?
H22B C22 H22C 109.5 . . ?
N2 C23 C24 105.13(6) . . ?
N2 C23 C25 112.02(6) . . ?
C24 C23 C25 108.93(6) . . ?
N2 C23 C26 109.10(6) . . ?
C24 C23 C26 110.77(6) . . ?
C25 C23 C26 110.77(6) . . ?
C23 C24 H24A 109.5 . . ?
C23 C24 H24B 109.5 . . ?
H24A C24 H24B 109.5 . . ?
C23 C24 H24C 109.5 . . ?
H24A C24 H24C 109.5 . . ?
H24B C24 H24C 109.5 . . ?
C23 C25 H25A 109.5 . . ?
C23 C25 H25B 109.5 . . ?
H25A C25 H25B 109.5 . . ?
C23 C25 H25C 109.5 . . ?
H25A C25 H25C 109.5 . . ?
H25B C25 H25C 109.5 . . ?
C23 C26 H26A 109.5 . . ?
C23 C26 H26B 109.5 . . ?
H26A C26 H26B 109.5 . . ?
C23 C26 H26C 109.5 . . ?
H26A C26 H26C 109.5 . . ?
H26B C26 H26C 109.5 . . ?
N3 C27 C32 123.20(6) . . ?
N3 C27 C28 120.50(6) . . ?
C32 C27 C28 116.29(6) . . ?
C29 C28 C27 120.81(7) . . ?
C29 C28 C33 117.63(7) . . ?
C27 C28 C33 121.44(6) . . ?
C30 C29 C28 122.04(7) . . ?
C30 C29 H29 119.0 . . ?
C28 C29 H29 119.0 . . ?
C29 C30 C31 117.98(7) . . ?
C29 C30 H30 121.0 . . ?
C31 C30 H30 121.0 . . ?
C30 C31 C32 122.27(7) . . ?
C30 C31 H31 118.9 . . ?
C32 C31 H31 118.9 . . ?
C31 C32 C27 120.53(7) . . ?
C31 C32 C36 116.95(6) . . ?
C27 C32 C36 122.41(6) . . ?
C28 C33 C34 113.16(7) . . ?
C28 C33 C35 110.22(7) . . ?
C34 C33 C35 109.29(8) . . ?
C28 C33 H33 108.0 . . ?
C34 C33 H33 108.0 . . ?
C35 C33 H33 108.0 . . ?
C33 C34 H34A 109.5 . . ?
C33 C34 H34B 109.5 . . ?
H34A C34 H34B 109.5 . . ?
C33 C34 H34C 109.5 . . ?
H34A C34 H34C 109.5 . . ?
H34B C34 H34C 109.5 . . ?
C33 C35 H35A 109.5 . . ?
C33 C35 H35B 109.5 . . ?
H35A C35 H35B 109.5 . . ?
C33 C35 H35C 109.5 . . ?
H35A C35 H35C 109.5 . . ?
H35B C35 H35C 109.5 . . ?
C32 C36 C37 112.96(7) . . ?
C32 C36 C38 109.75(6) . . ?
C37 C36 C38 110.22(6) . . ?
C32 C36 H36 107.9 . . ?
C37 C36 H36 107.9 . . ?
C38 C36 H36 107.9 . . ?
C36 C37 H37A 109.5 . . ?
C36 C37 H37B 109.5 . . ?
H37A C37 H37B 109.5 . . ?
C36 C37 H37C 109.5 . . ?
H37A C37 H37C 109.5 . . ?
H37B C37 H37C 109.5 . . ?
C36 C38 H38A 109.5 . . ?
C36 C38 H38B 109.5 . . ?
H38A C38 H38B 109.5 . . ?
C36 C38 H38C 109.5 . . ?
H38A C38 H38C 109.5 . . ?
H38B C38 H38C 109.5 . . ?
C40 C39 C41 120.28(9) . 3_766 ?
C40 C39 D39 119.9 . . ?
C41 C39 D39 119.9 3_766 . ?
C39 C40 C41 119.94(9) . . ?
C39 C40 D40 120.0 . . ?
C41 C40 D40 120.0 . . ?
C39 C41 C40 119.79(10) 3_766 . ?
C39 C41 D41 120.1 3_766 . ?
C40 C41 D41 120.1 . . ?
C42 C42 C43 120.90(10) 2_756 . ?
C42 C42 D42 119.6 2_756 . ?
C43 C42 D42 119.6 . . ?
C42 C43 C44 119.90(15) . . ?
C42 C43 D43 120.0 . . ?
C44 C43 D43 120.0 . . ?
C43 C44 C44 119.20(10) . 2_756 ?
C43 C44 D44 120.4 . . ?
C44 C44 D44 120.4 2_756 . ?

loop_
_geom_bond_atom_site_label_1
_geom_bond_atom_site_label_2
_geom_bond_distance
_geom_bond_site_symmetry_2
_geom_bond_publ_flag
Si1 C1 1.9008(7) 2_655 ?
Si1 C1 1.9008(7) . ?
Si1 Si3 2.4542(2) 2_655 ?
Si1 Si3 2.4542(2) . ?
Si2 C10 1.8708(7) . ?
Si2 C9 1.8736(9) . ?
Si2 C11 1.8787(9) . ?
Si2 C1 1.8856(7) . ?
Si3 N3 1.5983(6) . ?
Si3 N2 1.8424(6) . ?
Si3 N1 1.9011(6) . ?
Si3 C12 2.3235(7) . ?
N1 C12 1.3369(9) . ?
N1 C19 1.4892(9) . ?
N2 C12 1.3420(9) . ?
N2 C23 1.4877(9) . ?
N3 C27 1.3777(9) . ?
C1 C2 1.3697(9) . ?
C2 C3 1.4971(9) . ?
C2 C2 1.4996(13) 2_655 ?
C3 C4 1.3967(10) . ?
C3 C8 1.3992(10) . ?
C4 C5 1.3948(11) . ?
C4 H4 0.9500 . ?
C5 C6 1.3887(12) . ?
C5 H5 0.9500 . ?
C6 C7 1.3906(12) . ?
C6 H6 0.9500 . ?
C7 C8 1.3909(11) . ?
C7 H7 0.9500 . ?
C8 H8 0.9500 . ?
C9 H9A 0.9800 . ?
C9 H9B 0.9800 . ?
C9 H9C 0.9800 . ?
C10 H10A 0.9800 . ?
C10 H10B 0.9800 . ?
C10 H10C 0.9800 . ?
C11 H11A 0.9800 . ?
C11 H11B 0.9800 . ?
C11 H11C 0.9800 . ?
C12 C13 1.4905(10) . ?
C13 C14 1.3953(11) . ?
C13 C18 1.3962(10) . ?
C14 C15 1.3892(12) . ?
C14 H14 0.9500 . ?
C15 C16 1.3896(13) . ?
C15 H15 0.9500 . ?
C16 C17 1.3884(12) . ?
C16 H16 0.9500 . ?
C17 C18 1.3954(11) . ?
C17 H17 0.9500 . ?
C18 H18 0.9500 . ?
C19 C20 1.5246(10) . ?
C19 C22 1.5284(10) . ?
C19 C21 1.5337(10) . ?
C20 H20A 0.9800 . ?
C20 H20B 0.9800 . ?
C20 H20C 0.9800 . ?
C21 H21A 0.9800 . ?
C21 H21B 0.9800 . ?
C21 H21C 0.9800 . ?
C22 H22A 0.9800 . ?
C22 H22B 0.9800 . ?
C22 H22C 0.9800 . ?
C23 C24 1.5263(11) . ?
C23 C25 1.5317(11) . ?
C23 C26 1.5325(10) . ?
C24 H24A 0.9800 . ?
C24 H24B 0.9800 . ?
C24 H24C 0.9800 . ?
C25 H25A 0.9800 . ?
C25 H25B 0.9800 . ?
C25 H25C 0.9800 . ?
C26 H26A 0.9800 . ?
C26 H26B 0.9800 . ?
C26 H26C 0.9800 . ?
C27 C32 1.4306(10) . ?
C27 C28 1.4341(10) . ?
C28 C29 1.3961(10) . ?
C28 C33 1.5143(11) . ?
C29 C30 1.3865(11) . ?
C29 H29 0.9500 . ?
C30 C31 1.3866(11) . ?
C30 H30 0.9500 . ?
C31 C32 1.3988(10) . ?
C31 H31 0.9500 . ?
C32 C36 1.5175(10) . ?
C33 C34 1.5314(13) . ?
C33 C35 1.5417(14) . ?
C33 H33 1.0000 . ?
C34 H34A 0.9800 . ?
C34 H34B 0.9800 . ?
C34 H34C 0.9800 . ?
C35 H35A 0.9800 . ?
C35 H35B 0.9800 . ?
C35 H35C 0.9800 . ?
C36 C37 1.5345(11) . ?
C36 C38 1.5396(11) . ?
C36 H36 1.0000 . ?
C37 H37A 0.9800 . ?
C37 H37B 0.9800 . ?
C37 H37C 0.9800 . ?
C38 H38A 0.9800 . ?
C38 H38B 0.9800 . ?
C38 H38C 0.9800 . ?
C39 C40 1.3826(15) . ?
C39 C41 1.3850(14) 3_766 ?
C39 D39 0.9500 . ?
C40 C41 1.3891(14) . ?
C40 D40 0.9500 . ?
C41 D41 0.9500 . ?
C42 C42 1.355(3) 2_756 ?
C42 C43 1.362(2) . ?
C42 D42 0.9500 . ?
C43 C44 1.384(3) . ?
C43 D43 0.9500 . ?
C44 C44 1.403(4) 2_756 ?
C44 D44 0.9500 . ?

loop_
_geom_torsion_atom_site_label_1
_geom_torsion_atom_site_label_2
_geom_torsion_atom_site_label_3
_geom_torsion_atom_site_label_4
_geom_torsion
_geom_torsion_site_symmetry_1
_geom_torsion_site_symmetry_2
_geom_torsion_site_symmetry_3
_geom_torsion_site_symmetry_4
_geom_torsion_publ_flag
N3 Si3 N2 C12 115.34(5) . . . . ?
N1 Si3 N2 C12 -1.80(4) . . . . ?
Si1 Si3 N2 C12 -103.00(4) . . . . ?
N3 Si3 N2 C23 -35.11(7) . . . . ?
N1 Si3 N2 C23 -152.26(7) . . . . ?
C12 Si3 N2 C23 -150.45(9) . . . . ?
Si1 Si3 N2 C23 106.54(6) . . . . ?
N2 Si3 N3 C27 -49.49(15) . . . . ?
N1 Si3 N3 C27 32.65(15) . . . . ?
C12 Si3 N3 C27 -9.76(15) . . . . ?
Si1 Si3 N3 C27 167.92(13) . . . . ?
C10 Si2 C1 C2 82.36(6) . . . . ?
C9 Si2 C1 C2 -159.84(6) . . . . ?
C11 Si2 C1 C2 -39.80(7) . . . . ?
C10 Si2 C1 Si1 -92.48(5) . . . . ?
C9 Si2 C1 Si1 25.32(5) . . . . ?
C11 Si2 C1 Si1 145.36(5) . . . . ?
Si2 C1 C2 C3 2.93(9) . . . . ?
Si1 C1 C2 C3 178.65(5) . . . . ?
Si2 C1 C2 C2 -177.33(6) . . . 2_655 ?
Si1 C1 C2 C2 -1.60(8) . . . 2_655 ?
C1 C2 C3 C4 -66.29(9) . . . . ?
C2 C2 C3 C4 113.97(9) 2_655 . . . ?
C1 C2 C3 C8 113.78(8) . . . . ?
C2 C2 C3 C8 -65.97(10) 2_655 . . . ?
C8 C3 C4 C5 -0.82(11) . . . . ?
C2 C3 C4 C5 179.25(7) . . . . ?
C3 C4 C5 C6 -0.13(13) . . . . ?
C4 C5 C6 C7 0.58(14) . . . . ?
C5 C6 C7 C8 -0.06(14) . . . . ?
C6 C7 C8 C3 -0.91(13) . . . . ?
C4 C3 C8 C7 1.33(11) . . . . ?
C2 C3 C8 C7 -178.73(7) . . . . ?
C19 N1 C12 N2 165.68(6) . . . . ?
Si3 N1 C12 N2 -2.45(5) . . . . ?
C19 N1 C12 C13 -14.14(11) . . . . ?
Si3 N1 C12 C13 177.73(6) . . . . ?
C19 N1 C12 Si3 168.13(8) . . . . ?
C23 N2 C12 N1 154.91(7) . . . . ?
Si3 N2 C12 N1 2.53(5) . . . . ?
C23 N2 C12 C13 -25.26(11) . . . . ?
Si3 N2 C12 C13 -177.65(6) . . . . ?
C23 N2 C12 Si3 152.39(8) . . . . ?
N1 C12 C13 C14 102.67(9) . . . . ?
N2 C12 C13 C14 -77.11(10) . . . . ?
N1 C12 C13 C18 -79.14(10) . . . . ?
N2 C12 C13 C18 101.07(9) . . . . ?
C18 C13 C14 C15 0.13(12) . . . . ?
C12 C13 C14 C15 178.33(8) . . . . ?
C13 C14 C15 C16 0.44(14) . . . . ?
C14 C15 C16 C17 -0.58(14) . . . . ?
C15 C16 C17 C18 0.15(13) . . . . ?
C16 C17 C18 C13 0.40(12) . . . . ?
C14 C13 C18 C17 -0.54(11) . . . . ?
C12 C13 C18 C17 -178.74(7) . . . . ?
C12 N1 C19 C20 -178.53(6) . . . . ?
Si3 N1 C19 C20 -17.47(9) . . . . ?
C12 N1 C19 C22 -60.01(8) . . . . ?
Si3 N1 C19 C22 101.05(8) . . . . ?
C12 N1 C19 C21 63.23(9) . . . . ?
Si3 N1 C19 C21 -135.71(6) . . . . ?
C12 N2 C23 C24 176.04(7) . . . . ?
Si3 N2 C23 C24 -42.68(8) . . . . ?
C12 N2 C23 C25 57.89(9) . . . . ?
Si3 N2 C23 C25 -160.83(5) . . . . ?
C12 N2 C23 C26 -65.12(9) . . . . ?
Si3 N2 C23 C26 76.17(8) . . . . ?
Si3 N3 C27 C32 -45.62(17) . . . . ?
Si3 N3 C27 C28 135.62(12) . . . . ?
N3 C27 C28 C29 176.29(7) . . . . ?
C32 C27 C28 C29 -2.56(10) . . . . ?
N3 C27 C28 C33 -7.90(11) . . . . ?
C32 C27 C28 C33 173.25(7) . . . . ?
C27 C28 C29 C30 0.22(12) . . . . ?
C33 C28 C29 C30 -175.74(7) . . . . ?
C28 C29 C30 C31 1.66(11) . . . . ?
C29 C30 C31 C32 -1.11(11) . . . . ?
C30 C31 C32 C27 -1.33(11) . . . . ?
C30 C31 C32 C36 174.92(7) . . . . ?
N3 C27 C32 C31 -175.73(7) . . . . ?
C28 C27 C32 C31 3.08(10) . . . . ?
N3 C27 C32 C36 8.23(11) . . . . ?
C28 C27 C32 C36 -172.95(7) . . . . ?
C29 C28 C33 C34 -51.50(10) . . . . ?
C27 C28 C33 C34 132.57(8) . . . . ?
C29 C28 C33 C35 71.22(9) . . . . ?
C27 C28 C33 C35 -104.72(8) . . . . ?
C31 C32 C36 C37 56.67(9) . . . . ?
C27 C32 C36 C37 -127.16(7) . . . . ?
C31 C32 C36 C38 -66.76(8) . . . . ?
C27 C32 C36 C38 109.41(8) . . . . ?
C41 C39 C40 C41 -0.18(17) 3_766 . . . ?
C39 C40 C41 C39 0.19(17) . . . 3_766 ?
C42 C42 C43 C44 0.4(3) 2_756 . . . ?
C42 C43 C44 C44 -0.1(3) . . . 2_756 ?
